data_7047138
loop_
_publ_author_name
'Gai, Yan-Li'
'Guo, Qin'
'Zhao, Xue-Yan'
'Chen, Yan'
'Liu, Shan'
'Zhang, Yuan'
'Zhuo, Chun-Xue'
'Yao, Cui'
'Xiong, Ke-Cai'

_publ_section_title
;
 Extremely stable europium-organic framework for luminescent sensing of
 Cr<sub>2</sub>O<sub>7</sub><sup>2-</sup> and Fe<sup>3+</sup> in aqueous
 systems.
;
_journal_issue 35
_journal_name_full 'Dalton transactions (Cambridge, England : 2003)'
_journal_page_first 12051
_journal_page_last 12055
_journal_paper_doi 10.1039/c8dt02313a
_journal_volume 47
_journal_year 2018
_chemical_formula_sum 'C22 H12 N O8.5 Sm'
_chemical_formula_weight 576.68
_space_group_crystal_system triclinic
_space_group_IT_number 2
_space_group_name_Hall '-P 1'
_space_group_name_H-M_alt 'P -1'
_symmetry_space_group_name_Hall '-P 1'
_symmetry_space_group_name_H-M 'P -1'
_atom_sites_solution_hydrogens geom
_audit_creation_method SHELXL-2018/3
_audit_update_record
;
2018-07-01 deposited with the CCDC.
2018-07-23 downloaded from the CCDC.
;
_cell_angle_alpha 117.1020(10)
_cell_angle_beta 99.4780(10)
_cell_angle_gamma 104.6280(10)
_cell_formula_units_Z 2
_cell_length_a 10.0830(7)
_cell_length_b 11.4747(8)
_cell_length_c 12.2880(9)
_cell_measurement_reflns_used 7462
_cell_measurement_temperature 296(2)
_cell_measurement_theta_max 28.59
_cell_measurement_theta_min 2.21
_cell_volume 1158.21(14)
_computing_cell_refinement 'Bruker SAINT'
_computing_data_collection 'Bruker APEX2'
_computing_data_reduction 'Bruker SAINT'
_computing_molecular_graphics 'Bruker SHELXTL'
_computing_publication_material 'Bruker SHELXTL'
_computing_structure_refinement 'SHELXL-2018/3 (Sheldrick, 2018)'
_computing_structure_solution 'SHELXL-2018/3 (Sheldrick, 2018)'
_diffrn_ambient_temperature 296(2)
_diffrn_measured_fraction_theta_full 0.971
_diffrn_measured_fraction_theta_max 0.860
_diffrn_measurement_device_type 'Bruker APEX-II CCD'
_diffrn_measurement_method '\f and \w scans'
_diffrn_radiation_type MoK\a
_diffrn_radiation_wavelength 0.71073
_diffrn_reflns_av_R_equivalents 0.0164
_diffrn_reflns_av_unetI/netI 0.0242
_diffrn_reflns_Laue_measured_fraction_full 0.971
_diffrn_reflns_Laue_measured_fraction_max 0.860
_diffrn_reflns_limit_h_max 12
_diffrn_reflns_limit_h_min -13
_diffrn_reflns_limit_k_max 8
_diffrn_reflns_limit_k_min -15
_diffrn_reflns_limit_l_max 16
_diffrn_reflns_limit_l_min -16
_diffrn_reflns_number 8236
_diffrn_reflns_point_group_measured_fraction_full 0.971
_diffrn_reflns_point_group_measured_fraction_max 0.860
_diffrn_reflns_theta_full 25.242
_diffrn_reflns_theta_max 28.593
_diffrn_reflns_theta_min 2.439
_exptl_absorpt_coefficient_mu 2.583
_exptl_absorpt_correction_type none
_exptl_crystal_colour colorless
_exptl_crystal_density_diffrn 1.654
_exptl_crystal_description prism
_exptl_crystal_F_000 562
_exptl_crystal_size_max 0.150
_exptl_crystal_size_mid 0.150
_exptl_crystal_size_min 0.100
_refine_diff_density_max 2.122
_refine_diff_density_min -1.016
_refine_diff_density_rms 0.158
_refine_ls_extinction_method none
_refine_ls_goodness_of_fit_ref 1.169
_refine_ls_hydrogen_treatment constr
_refine_ls_matrix_type full
_refine_ls_number_parameters 335
_refine_ls_number_reflns 5102
_refine_ls_number_restraints 8
_refine_ls_restrained_S_all 1.177
_refine_ls_R_factor_all 0.0356
_refine_ls_R_factor_gt 0.0347
_refine_ls_shift/su_max 0.001
_refine_ls_shift/su_mean 0.000
_refine_ls_structure_factor_coef Fsqd
_refine_ls_weighting_details 'w=1/[\s^2^(Fo^2^)+(0.0604P)^2^+1.0480P] where P=(Fo^2^+2Fc^2^)/3'
_refine_ls_weighting_scheme calc
_refine_ls_wR_factor_gt 0.0942
_refine_ls_wR_factor_ref 0.0949
_reflns_Friedel_coverage 0.000
_reflns_number_gt 4915
_reflns_number_total 5102
_reflns_threshold_expression 'I > 2\s(I)'
_cod_data_source_file c8dt02313a1.cif
_cod_data_source_block 2
_cod_depositor_comments 'Adding full bibliography for 7047136--7047138.cif.'
_cod_original_formula_sum 'C22 H12 N O8.50 Sm'
_cod_database_code 7047138
_shelx_shelxl_version_number 2018/3
_shelx_space_group_comment
;
The symmetry employed for this shelxl refinement is uniquely defined
by the following loop, which should always be used as a source of
symmetry information in preference to the above space-group names.
They are only intended as comments.
;
_shelx_estimated_absorpt_t_min 0.698
_shelx_estimated_absorpt_t_max 0.782

loop_
_space_group_symop_operation_xyz
'x, y, z'
'-x, -y, -z'

loop_
_atom_site_label
_atom_site_type_symbol
_atom_site_fract_x
_atom_site_fract_y
_atom_site_fract_z
_atom_site_U_iso_or_equiv
_atom_site_adp_type
_atom_site_occupancy
_atom_site_site_symmetry_order
_atom_site_calc_flag
_atom_site_refinement_flags_posn
_atom_site_refinement_flags_adp
_atom_site_refinement_flags_occupancy
Sm1 Sm 0.11359(2) 0.49760(2) 0.87804(2) 0.02789(8) Uani 1 1 d . . .
O1 O 0.0405(4) 0.2767(3) 0.8689(3) 0.0461(7) Uani 1 1 d . . .
O2 O -0.0409(4) 0.3034(3) 1.0353(3) 0.0455(7) Uani 1 1 d . . .
O3 O 0.3259(3) 0.4304(3) 0.8861(3) 0.0434(6) Uani 1 1 d . . .
O4 O 0.1715(3) 0.3421(4) 0.6954(3) 0.0478(7) Uani 1 1 d . . .
O5 O 0.8355(3) 0.4272(3) 0.9051(3) 0.0413(6) Uani 1 1 d . . .
O6 O 0.8787(3) 0.3689(4) 0.7215(3) 0.0464(7) Uani 1 1 d . . .
O7 O 0.1240(7) 0.6008(6) 0.7421(5) 0.0890(15) Uani 1 1 d D U .
O8 O 0.3209(4) 0.6960(4) 0.9401(5) 0.0729(12) Uani 1 1 d . . .
O9 O -0.3802(6) -0.2890(10) 0.9853(9) 0.079(3) Uani 0.5 1 d . . P
N1 N -0.1767(5) -0.2112(4) 0.7754(4) 0.0495(9) Uani 1 1 d . . .
C1 C -0.0178(4) 0.2338(4) 0.9319(4) 0.0377(8) Uani 1 1 d . . .
C2 C -0.0713(5) 0.0743(4) 0.8761(4) 0.0392(8) Uani 1 1 d . . .
C3 C -0.1561(6) 0.0154(5) 0.9302(5) 0.0509(10) Uani 1 1 d . . .
H3 H -0.178054 0.072683 1.001682 0.061 Uiso 1 1 calc R U .
C4 C -0.2072(6) -0.1286(5) 0.8768(5) 0.0545(11) Uani 1 1 d . . .
H4 H -0.264052 -0.168192 0.912760 0.065 Uiso 1 1 calc R U .
C5 C -0.0906(6) -0.1574(5) 0.7237(5) 0.0553(11) Uani 1 1 d . . .
H5 H -0.066657 -0.216727 0.654755 0.066 Uiso 1 1 calc R U .
C6 C -0.0380(6) -0.0139(5) 0.7732(5) 0.0504(10) Uani 1 1 d . . .
H6 H 0.020410 0.023245 0.736629 0.061 Uiso 1 1 calc R U .
C7 C -0.2383(6) -0.3683(5) 0.7172(5) 0.0561(12) Uani 1 1 d . . .
H7A H -0.166865 -0.407296 0.689359 0.067 Uiso 1 1 calc R U .
H7B H -0.260381 -0.388664 0.781996 0.067 Uiso 1 1 calc R U .
C8 C -0.3734(6) -0.4365(4) 0.6039(5) 0.0492(10) Uani 1 1 d . . .
C9 C -0.5046(6) -0.4340(6) 0.6249(5) 0.0617(13) Uani 1 1 d . . .
H9 H -0.508697 -0.391472 0.708581 0.074 Uiso 1 1 calc R U .
C10 C -0.3702(7) -0.5043(6) 0.4806(6) 0.0633(13) Uani 1 1 d . . .
H10 H -0.283458 -0.509471 0.466466 0.076 Uiso 1 1 calc R U .
C11 C 0.2892(4) 0.3595(4) 0.7631(4) 0.0353(7) Uani 1 1 d . . .
C12 C 0.3909(4) 0.3010(4) 0.7007(4) 0.0348(7) Uani 1 1 d . . .
C13 C 0.3436(5) 0.2063(5) 0.5680(4) 0.0471(10) Uani 1 1 d . . .
H13 H 0.247039 0.174093 0.519776 0.057 Uiso 1 1 calc R U .
C14 C 0.4391(5) 0.1600(7) 0.5077(4) 0.0605(14) Uani 1 1 d . . .
H14 H 0.406106 0.092245 0.419981 0.073 Uiso 1 1 calc R U .
C15 C 0.5853(5) 0.2148(6) 0.5785(4) 0.0504(11) Uani 1 1 d . . .
H15 H 0.651045 0.188629 0.536752 0.060 Uiso 1 1 calc R U .
C16 C 0.6333(4) 0.3082(4) 0.7108(4) 0.0346(7) Uani 1 1 d . . .
C17 C 0.5361(4) 0.3504(4) 0.7728(3) 0.0327(7) Uani 1 1 d . . .
H17 H 0.567573 0.411254 0.861981 0.039 Uiso 1 1 calc R U .
C18 C 0.7915(4) 0.3707(4) 0.7835(4) 0.0339(7) Uani 1 1 d . . .
C19 C 0.2490(12) 0.6955(11) 0.8273(10) 0.071(2) Uani 0.5 1 d D U P
C20 C 0.3279(8) 0.8221(7) 0.8405(8) 0.0327(14) Uani 0.5 1 d . . P
C21 C 0.2806(16) 0.8367(12) 0.7209(12) 0.064(3) Uani 0.5 1 d . . P
C22 C 0.4497(11) 0.9427(11) 0.9368(12) 0.056(2) Uani 0.5 1 d . . P
C23 C 0.3696(11) 0.8065(11) 0.9446(14) 0.066(3) Uani 0.5 1 d . . P
C24 C 0.4848(11) 0.9319(11) 1.0597(13) 0.058(3) Uani 0.5 1 d . . P
C25 C 0.5356(16) 0.9278(12) 1.1733(13) 0.067(3) Uani 0.5 1 d . . P
C26 C 0.6548(14) 1.0356(9) 1.2761(9) 0.055(3) Uani 0.5 1 d . . P

loop_
_atom_site_aniso_label
_atom_site_aniso_U_11
_atom_site_aniso_U_22
_atom_site_aniso_U_33
_atom_site_aniso_U_23
_atom_site_aniso_U_13
_atom_site_aniso_U_12
Sm1 0.02210(11) 0.02604(11) 0.03493(11) 0.01507(8) 0.01020(7) 0.00905(8)
O1 0.0514(17) 0.0348(14) 0.0631(18) 0.0278(14) 0.0307(15) 0.0204(13)
O2 0.0558(18) 0.0327(14) 0.0522(16) 0.0213(13) 0.0238(14) 0.0204(13)
O3 0.0360(14) 0.0526(17) 0.0362(13) 0.0171(12) 0.0114(11) 0.0203(13)
O4 0.0354(14) 0.063(2) 0.0413(14) 0.0218(14) 0.0101(12) 0.0249(14)
O5 0.0359(14) 0.0379(14) 0.0388(13) 0.0148(12) 0.0052(11) 0.0112(11)
O6 0.0288(13) 0.0603(19) 0.0488(15) 0.0271(14) 0.0146(12) 0.0158(13)
O7 0.140(5) 0.077(3) 0.085(3) 0.056(2) 0.063(3) 0.048(3)
O8 0.0377(17) 0.060(2) 0.135(4) 0.067(3) 0.021(2) 0.0107(16)
O9 0.022(3) 0.121(7) 0.131(7) 0.123(6) -0.006(3) -0.010(3)
N1 0.052(2) 0.0289(17) 0.057(2) 0.0210(16) 0.0062(17) 0.0083(15)
C1 0.0331(18) 0.0284(18) 0.052(2) 0.0203(16) 0.0133(16) 0.0137(15)
C2 0.0394(19) 0.0297(18) 0.0475(19) 0.0196(16) 0.0137(16) 0.0124(15)
C3 0.057(3) 0.037(2) 0.058(2) 0.0224(19) 0.028(2) 0.0157(19)
C4 0.058(3) 0.040(2) 0.064(3) 0.029(2) 0.021(2) 0.010(2)
C5 0.068(3) 0.041(2) 0.054(2) 0.018(2) 0.026(2) 0.024(2)
C6 0.058(3) 0.038(2) 0.054(2) 0.0222(19) 0.025(2) 0.016(2)
C7 0.065(3) 0.030(2) 0.060(3) 0.0220(19) 0.004(2) 0.010(2)
C8 0.059(3) 0.0256(18) 0.051(2) 0.0180(17) 0.010(2) 0.0080(18)
C9 0.063(3) 0.052(3) 0.044(2) 0.011(2) 0.011(2) 0.013(2)
C10 0.056(3) 0.053(3) 0.061(3) 0.019(2) 0.017(2) 0.012(2)
C11 0.0301(17) 0.0381(19) 0.0375(17) 0.0193(15) 0.0125(14) 0.0123(15)
C12 0.0298(17) 0.0385(19) 0.0361(16) 0.0188(15) 0.0115(14) 0.0135(15)
C13 0.0303(18) 0.054(3) 0.0378(19) 0.0119(18) 0.0058(15) 0.0134(18)
C14 0.039(2) 0.071(3) 0.036(2) 0.004(2) 0.0074(17) 0.016(2)
C15 0.037(2) 0.060(3) 0.042(2) 0.0142(19) 0.0165(17) 0.022(2)
C16 0.0290(17) 0.0356(18) 0.0401(17) 0.0204(15) 0.0121(14) 0.0116(14)
C17 0.0297(16) 0.0351(18) 0.0341(16) 0.0176(14) 0.0116(13) 0.0133(14)
C18 0.0285(16) 0.0326(17) 0.0394(17) 0.0182(15) 0.0093(14) 0.0117(14)
C19 0.118(6) 0.061(4) 0.086(4) 0.055(3) 0.076(4) 0.050(4)
C20 0.030(3) 0.014(3) 0.051(4) 0.014(3) 0.014(3) 0.009(2)
C21 0.100(9) 0.049(6) 0.069(6) 0.039(5) 0.049(7) 0.038(6)
C22 0.046(5) 0.045(5) 0.090(7) 0.041(5) 0.037(5) 0.018(4)
C23 0.043(5) 0.039(5) 0.126(10) 0.046(6) 0.043(6) 0.012(4)
C24 0.047(5) 0.051(5) 0.110(8) 0.056(6) 0.047(5) 0.028(4)
C25 0.102(9) 0.057(6) 0.088(7) 0.054(6) 0.068(7) 0.041(6)
C26 0.096(8) 0.035(4) 0.046(4) 0.031(4) 0.031(5) 0.018(5)

loop_
_atom_type_symbol
_atom_type_description
_atom_type_scat_dispersion_real
_atom_type_scat_dispersion_imag
_atom_type_scat_source
C C 0.0033 0.0016 'International Tables Vol C Tables 4.2.6.8 and 6.1.1.4'
N N 0.0061 0.0033 'International Tables Vol C Tables 4.2.6.8 and 6.1.1.4'
O O 0.0106 0.0060 'International Tables Vol C Tables 4.2.6.8 and 6.1.1.4'
Sm Sm -0.1638 3.4418 'International Tables Vol C Tables 4.2.6.8 and 6.1.1.4'
H H 0.0000 0.0000 'International Tables Vol C Tables 4.2.6.8 and 6.1.1.4'

loop_
_geom_angle_atom_site_label_1
_geom_angle_atom_site_label_2
_geom_angle_atom_site_label_3
_geom_angle
_geom_angle_site_symmetry_1
_geom_angle_site_symmetry_3
O5 Sm1 O8 87.13(15) 2_667 .
O5 Sm1 O6 125.15(10) 2_667 1_455
O8 Sm1 O6 137.81(14) . 1_455
O5 Sm1 O1 78.79(11) 2_667 .
O8 Sm1 O1 142.42(12) . .
O6 Sm1 O1 76.39(12) 1_455 .
O5 Sm1 O2 76.08(11) 2_667 2_567
O8 Sm1 O2 74.50(13) . 2_567
O6 Sm1 O2 86.90(12) 1_455 2_567
O1 Sm1 O2 133.29(10) . 2_567
O5 Sm1 O4 137.60(10) 2_667 .
O8 Sm1 O4 92.99(15) . .
O6 Sm1 O4 80.43(10) 1_455 .
O1 Sm1 O4 75.63(11) . .
O2 Sm1 O4 144.37(11) 2_567 .
O5 Sm1 O7 138.46(15) 2_667 .
O8 Sm1 O7 60.74(19) . .
O6 Sm1 O7 77.50(18) 1_455 .
O1 Sm1 O7 142.70(16) . .
O2 Sm1 O7 70.64(14) 2_567 .
O4 Sm1 O7 74.14(15) . .
O5 Sm1 O3 87.18(10) 2_667 .
O8 Sm1 O3 71.64(13) . .
O6 Sm1 O3 129.13(11) 1_455 .
O1 Sm1 O3 73.01(11) . .
O2 Sm1 O3 142.79(11) 2_567 .
O4 Sm1 O3 53.25(9) . .
O7 Sm1 O3 104.70(16) . .
O5 Sm1 C19 114.9(2) 2_667 .
O8 Sm1 C19 32.2(3) . .
O6 Sm1 C19 105.8(2) 1_455 .
O1 Sm1 C19 157.9(2) . .
O2 Sm1 C19 68.6(2) 2_567 .
O4 Sm1 C19 83.0(2) . .
O7 Sm1 C19 28.6(2) . .
O3 Sm1 C19 89.8(3) . .
O5 Sm1 C11 113.51(11) 2_667 .
O8 Sm1 C11 80.35(14) . .
O6 Sm1 C11 105.28(11) 1_455 .
O1 Sm1 C11 73.93(11) . .
O2 Sm1 C11 152.68(11) 2_567 .
O4 Sm1 C11 26.27(10) . .
O7 Sm1 C11 87.92(15) . .
O3 Sm1 C11 27.07(10) . .
C19 Sm1 C11 84.4(3) . .
O5 Sm1 O5 76.61(10) 2_667 1_455
O8 Sm1 O5 141.16(13) . 1_455
O6 Sm1 O5 48.91(9) 1_455 1_455
O1 Sm1 O5 68.75(10) . 1_455
O2 Sm1 O5 67.47(10) 2_567 1_455
O4 Sm1 O5 122.70(10) . 1_455
O7 Sm1 O5 111.27(17) . 1_455
O3 Sm1 O5 140.60(10) . 1_455
C19 Sm1 O5 129.6(3) . 1_455
C11 Sm1 O5 138.48(10) . 1_455
O5 Sm1 C18 101.54(10) 2_667 1_455
O8 Sm1 C18 145.83(12) . 1_455
O6 Sm1 C18 23.90(10) 1_455 1_455
O1 Sm1 C18 71.63(11) . 1_455
O2 Sm1 C18 75.69(11) 2_567 1_455
O4 Sm1 C18 101.71(10) . 1_455
O7 Sm1 C18 93.71(18) . 1_455
O3 Sm1 C18 140.98(11) . 1_455
C19 Sm1 C18 119.1(3) . 1_455
C11 Sm1 C18 123.88(11) . 1_455
O5 Sm1 C18 25.02(9) 1_455 1_455
C1 O1 Sm1 134.3(3) . .
C1 O2 Sm1 134.5(3) . 2_567
C11 O3 Sm1 91.8(2) . .
C11 O4 Sm1 94.1(2) . .
C18 O5 Sm1 171.3(3) . 2_667
C18 O5 Sm1 83.7(2) . 1_655
Sm1 O5 Sm1 103.39(10) 2_667 1_655
C18 O6 Sm1 106.0(2) . 1_655
C19 O7 Sm1 87.4(5) . .
C23 O8 C19 66.1(8) . .
C23 O8 Sm1 147.7(6) . .
C19 O8 Sm1 87.4(4) . .
C4 N1 C5 121.2(4) . .
C4 N1 C7 119.5(4) . .
C5 N1 C7 119.3(4) . .
O1 C1 O2 128.7(4) . .
O1 C1 C2 116.3(4) . .
O2 C1 C2 115.0(4) . .
C6 C2 C3 118.2(4) . .
C6 C2 C1 121.9(4) . .
C3 C2 C1 119.8(4) . .
C4 C3 C2 119.4(4) . .
C4 C3 H3 120.3 . .
C2 C3 H3 120.3 . .
N1 C4 C3 121.0(5) . .
N1 C4 H4 119.5 . .
C3 C4 H4 119.5 . .
N1 C5 C6 119.8(4) . .
N1 C5 H5 120.1 . .
C6 C5 H5 120.1 . .
C2 C6 C5 120.3(4) . .
C2 C6 H6 119.8 . .
C5 C6 H6 119.8 . .
C8 C7 N1 111.1(4) . .
C8 C7 H7A 109.4 . .
N1 C7 H7A 109.4 . .
C8 C7 H7B 109.4 . .
N1 C7 H7B 109.4 . .
H7A C7 H7B 108.0 . .
C10 C8 C9 119.5(5) . .
C10 C8 C7 120.8(5) . .
C9 C8 C7 119.6(5) . .
C8 C9 C10 119.6(5) . 2_446
C8 C9 H9 120.2 . .
C10 C9 H9 120.2 2_446 .
C8 C10 C9 120.8(6) . 2_446
C8 C10 H10 119.6 . .
C9 C10 H10 119.6 2_446 .
O4 C11 O3 120.5(4) . .
O4 C11 C12 120.0(3) . .
O3 C11 C12 119.4(3) . .
O4 C11 Sm1 59.7(2) . .
O3 C11 Sm1 61.1(2) . .
C12 C11 Sm1 173.1(3) . .
C13 C12 C17 119.9(3) . .
C13 C12 C11 119.7(3) . .
C17 C12 C11 120.2(3) . .
C14 C13 C12 120.3(4) . .
C14 C13 H13 119.9 . .
C12 C13 H13 119.9 . .
C13 C14 C15 119.8(4) . .
C13 C14 H14 120.1 . .
C15 C14 H14 120.1 . .
C16 C15 C14 120.3(4) . .
C16 C15 H15 119.9 . .
C14 C15 H15 119.9 . .
C15 C16 C17 120.0(4) . .
C15 C16 C18 119.2(3) . .
C17 C16 C18 120.6(3) . .
C16 C17 C12 119.6(3) . .
C16 C17 H17 120.2 . .
C12 C17 H17 120.2 . .
O6 C18 O5 121.3(3) . .
O6 C18 C16 118.2(3) . .
O5 C18 C16 120.4(3) . .
O6 C18 Sm1 50.09(19) . 1_655
O5 C18 Sm1 71.3(2) . 1_655
C16 C18 Sm1 167.5(3) . 1_655
O7 C19 C20 128.4(9) . .
O7 C19 C23 166.3(10) . .
C20 C19 C23 57.9(7) . .
O7 C19 O8 124.4(7) . .
C20 C19 O8 106.6(8) . .
C23 C19 O8 49.0(6) . .
O7 C19 Sm1 64.0(4) . .
C20 C19 Sm1 163.0(7) . .
C23 C19 Sm1 107.4(7) . .
O8 C19 Sm1 60.5(3) . .
C19 C20 C23 63.8(7) . .
C19 C20 C22 134.6(9) . .
C23 C20 C22 70.9(7) . .
C19 C20 C21 115.4(8) . .
C23 C20 C21 178.9(8) . .
C22 C20 C21 109.9(8) . .
C26 C21 C20 121.6(10) 2_677 .
C24 C22 C20 128.6(11) 2_677 .
C24 C22 C22 66.2(9) 2_677 2_677
C20 C22 C22 160.9(12) . 2_677
C24 C22 C24 121.5(9) 2_677 .
C20 C22 C24 108.7(8) . .
C22 C22 C24 55.3(9) 2_677 .
C24 C22 C23 174.5(10) 2_677 .
C20 C22 C23 53.7(7) . .
C22 C22 C23 110.4(12) 2_677 .
C24 C22 C23 55.3(7) . .
O8 C23 C20 122.7(11) . .
O8 C23 C19 64.9(7) . .
C20 C23 C19 58.3(8) . .
O8 C23 C24 121.9(12) . .
C20 C23 C24 115.3(8) . .
C19 C23 C24 172.3(11) . .
O8 C23 C22 170.8(10) . .
C20 C23 C22 55.4(7) . .
C19 C23 C22 113.7(11) . .
C24 C23 C22 60.3(7) . .
C22 C24 C25 117.2(11) 2_677 .
C22 C24 C23 122.7(11) 2_677 .
C25 C24 C23 120.1(9) . .
C22 C24 C22 58.5(9) 2_677 .
C25 C24 C22 172.9(9) . .
C23 C24 C22 64.4(8) . .
C26 C25 C24 121.7(9) . .
C25 C26 C21 120.1(10) . 2_677

loop_
_geom_bond_atom_site_label_1
_geom_bond_atom_site_label_2
_geom_bond_distance
_geom_bond_site_symmetry_2
Sm1 O5 2.311(3) 2_667
Sm1 O8 2.372(3) .
Sm1 O6 2.373(3) 1_455
Sm1 O1 2.398(3) .
Sm1 O2 2.403(3) 2_567
Sm1 O4 2.423(3) .
Sm1 O7 2.450(4) .
Sm1 O3 2.454(3) .
Sm1 C19 2.723(9) .
Sm1 C11 2.801(4) .
Sm1 O5 2.835(3) 1_455
Sm1 C18 2.974(4) 1_455
O1 C1 1.241(5) .
O2 C1 1.254(5) .
O3 C11 1.275(5) .
O4 C11 1.243(5) .
O5 C18 1.266(5) .
O6 C18 1.254(5) .
O7 C19 1.305(9) .
O8 C23 1.210(10) .
O8 C19 1.451(12) .
N1 C4 1.321(7) .
N1 C5 1.344(7) .
N1 C7 1.503(6) .
C1 C2 1.532(5) .
C2 C6 1.371(6) .
C2 C3 1.391(6) .
C3 C4 1.377(7) .
C3 H3 0.9300 .
C4 H4 0.9300 .
C5 C6 1.379(7) .
C5 H5 0.9300 .
C6 H6 0.9300 .
C7 C8 1.500(7) .
C7 H7A 0.9700 .
C7 H7B 0.9700 .
C8 C10 1.363(7) .
C8 C9 1.394(8) .
C9 C10 1.395(8) 2_446
C9 H9 0.9300 .
C10 H10 0.9300 .
C11 C12 1.492(5) .
C12 C13 1.391(5) .
C12 C17 1.395(5) .
C13 C14 1.376(7) .
C13 H13 0.9300 .
C14 C15 1.391(7) .
C14 H14 0.9300 .
C15 C16 1.385(6) .
C15 H15 0.9300 .
C16 C17 1.387(5) .
C16 C18 1.492(5) .
C17 H17 0.9300 .
C19 C20 1.389(11) .
C19 C23 1.465(17) .
C20 C23 1.383(17) .
C20 C22 1.412(13) .
C20 C21 1.566(14) .
C21 C26 1.426(13) 2_677
C22 C24 1.402(12) 2_677
C22 C22 1.45(2) 2_677
C22 C24 1.561(17) .
C22 C23 1.621(13) .
C23 C24 1.477(18) .
C24 C25 1.431(18) .
C25 C26 1.377(19) .
